data_2206170
loop_
_publ_author_name
'Muller, Alfred'
'Otto, Stefanus'

_publ_section_title
;
 Methyl 2-(cyclohexylamino)cyclopent-1-ene-1-dithiocarboxylate
;
_journal_issue 7
_journal_name_full 'Acta Crystallographica Section E'
_journal_page_first o2198
_journal_page_last o2199
_journal_paper_doi 10.1107/S1600536805018180
_journal_volume 61
_journal_year 2005
_chemical_formula_iupac 'C13 H21 N S2'
_chemical_formula_moiety 'C13 H21 N S2'
_chemical_formula_sum 'C13 H21 N S2'
_chemical_formula_weight 255.43
_space_group_IT_number 14
_symmetry_cell_setting monoclinic
_symmetry_space_group_name_Hall '-P 2ybc'
_symmetry_space_group_name_H-M 'P 1 21/c 1'
_audit_creation_method 'WinGX routine CIF_UPDATE'
_cell_angle_alpha 90
_cell_angle_beta 107.507(2)
_cell_angle_gamma 90
_cell_formula_units_Z 4
_cell_length_a 19.9786(17)
_cell_length_b 5.3550(4)
_cell_length_c 13.5855(12)
_cell_measurement_reflns_used 816
_cell_measurement_temperature 293(2)
_cell_measurement_theta_max 24.21
_cell_measurement_theta_min 2.26
_cell_volume 1386.1(2)
_computing_cell_refinement 'SAINT-Plus (Bruker, 1999)'
_computing_data_collection 'SMART-NT (Bruker, 1998)'
_computing_data_reduction 'SAINT-Plus and XPREP (Bruker, 1999)'
_computing_molecular_graphics 'DIAMOND (Brandenburg & Berndt, 2001)'
_computing_publication_material 'WinGX (Farrugia, 1999)'
_computing_structure_refinement 'SHELXL97 (Sheldrick, 1997)'
_computing_structure_solution 'SHELXS97 (Sheldrick, 1997)'
_diffrn_measured_fraction_theta_full 1
_diffrn_measured_fraction_theta_max 1
_diffrn_measurement_device_type 'Bruker SMART CCD 1K'
_diffrn_measurement_method \w
_diffrn_radiation_source 'rotating anode'
_diffrn_radiation_type MoK\a
_diffrn_radiation_wavelength 0.71073
_diffrn_reflns_av_R_equivalents 0.0987
_diffrn_reflns_limit_h_max 25
_diffrn_reflns_limit_h_min -25
_diffrn_reflns_limit_k_max 6
_diffrn_reflns_limit_k_min -6
_diffrn_reflns_limit_l_max 17
_diffrn_reflns_limit_l_min -17
_diffrn_reflns_number 11770
_diffrn_reflns_theta_full 27
_diffrn_reflns_theta_max 27
_diffrn_reflns_theta_min 1.07
_diffrn_standards_decay_% 0
_diffrn_standards_interval_count 0
_diffrn_standards_interval_time 0
_diffrn_standards_number 0
_exptl_absorpt_coefficient_mu 0.36
_exptl_absorpt_correction_T_max 0.9858
_exptl_absorpt_correction_T_min 0.9581
_exptl_absorpt_correction_type empirical
_exptl_absorpt_process_details '(SADABS; Sheldrick, 1996)'
_exptl_crystal_colour yellow
_exptl_crystal_density_diffrn 1.224
_exptl_crystal_density_method 'not measured'
_exptl_crystal_description plate
_exptl_crystal_F_000 552
_exptl_crystal_size_max 0.12
_exptl_crystal_size_mid 0.09
_exptl_crystal_size_min 0.04
_refine_diff_density_max 0.176
_refine_diff_density_min -0.181
_refine_ls_extinction_method none
_refine_ls_goodness_of_fit_ref 0.833
_refine_ls_hydrogen_treatment mixed
_refine_ls_matrix_type full
_refine_ls_number_parameters 150
_refine_ls_number_reflns 3025
_refine_ls_number_restraints 0
_refine_ls_restrained_S_all 0.833
_refine_ls_R_factor_gt 0.044
_refine_ls_shift/su_max 0.001
_refine_ls_structure_factor_coef Fsqd
_refine_ls_weighting_details 'calc w = 1/[\s^2^(Fo^2^)+(0.0476P)^2^] where P = (Fo^2^+2Fc^2^)/3'
_refine_ls_weighting_scheme calc
_refine_ls_wR_factor_ref 0.1116
_reflns_number_gt 1362
_reflns_number_total 3025
_reflns_threshold_expression I>2\s(I)
_cod_data_source_file cv6526.cif
_cod_data_source_block I
_cod_original_sg_symbol_H-M 'P 21/c'
_cod_database_code 2206170
_cod_database_fobs_code 2206170

loop_
_symmetry_equiv_pos_as_xyz
'x, y, z'
'-x, y+1/2, -z+1/2'
'-x, -y, -z'
'x, -y-1/2, z-1/2'

loop_
_atom_site_label
_atom_site_fract_x
_atom_site_fract_y
_atom_site_fract_z
_atom_site_U_iso_or_equiv
_atom_site_adp_type
_atom_site_calc_flag
_atom_site_refinement_flags
_atom_site_occupancy
_atom_site_type_symbol
S1 0.41452(4) 0.33778(15) 0.24081(6) 0.0523(3) Uani d . 1 S
S2 0.25853(4) 0.31658(16) 0.20017(6) 0.0626(3) Uani d . 1 S
N1 0.23173(12) 0.6933(5) 0.35005(19) 0.0477(6) Uani d . 1 N
C1 0.38711(15) 0.0860(5) 0.1517(2) 0.0599(9) Uani d . 1 C
H1A 0.361 -0.0326 0.1784 0.09 Uiso calc R 1 H
H1B 0.4276 0.0057 0.1418 0.09 Uiso calc R 1 H
H1C 0.358 0.1493 0.0868 0.09 Uiso calc R 1 H
C2 0.33689(13) 0.4396(5) 0.2656(2) 0.0422(7) Uani d . 1 C
C3 0.34984(12) 0.6235(5) 0.34186(19) 0.0372(7) Uani d . 1 C
C4 0.42137(13) 0.7247(5) 0.3983(2) 0.0455(7) Uani d . 1 C
H4A 0.4433 0.7959 0.3499 0.055 Uiso calc R 1 H
H4B 0.4513 0.5931 0.4368 0.055 Uiso calc R 1 H
C5 0.40990(14) 0.9257(5) 0.4713(2) 0.0528(8) Uani d . 1 C
H5A 0.4372 0.8885 0.5419 0.063 Uiso calc R 1 H
H5B 0.4242 1.0877 0.4528 0.063 Uiso calc R 1 H
C6 0.33212(12) 0.9267(5) 0.46115(19) 0.0442(7) Uani d . 1 C
H6A 0.3245 0.881 0.526 0.053 Uiso calc R 1 H
H6B 0.3121 1.0908 0.441 0.053 Uiso calc R 1 H
C7 0.29978(14) 0.7387(5) 0.37969(19) 0.0394(7) Uani d . 1 C
C8 0.18007(13) 0.7888(5) 0.3966(2) 0.0470(7) Uani d . 1 C
H8 0.1981 0.9441 0.4332 0.056 Uiso calc R 1 H
C9 0.16873(17) 0.6045(7) 0.4729(3) 0.0833(12) Uani d . 1 C
H9A 0.2121 0.5845 0.5285 0.1 Uiso calc R 1 H
H9B 0.1567 0.4439 0.4392 0.1 Uiso calc R 1 H
C10 0.1111(2) 0.6838(8) 0.5176(3) 0.1061(14) Uani d . 1 C
H10A 0.1036 0.5532 0.5627 0.127 Uiso calc R 1 H
H10B 0.1256 0.8336 0.5587 0.127 Uiso calc R 1 H
C11 0.04421(18) 0.7333(7) 0.4348(3) 0.0807(11) Uani d . 1 C
H11A 0.0268 0.579 0.3987 0.097 Uiso calc R 1 H
H11B 0.0093 0.7943 0.4655 0.097 Uiso calc R 1 H
C12 0.05494(18) 0.9208(8) 0.3604(3) 0.0944(13) Uani d . 1 C
H12A 0.0669 1.0802 0.3952 0.113 Uiso calc R 1 H
H12B 0.0114 0.9419 0.305 0.113 Uiso calc R 1 H
C13 0.11287(16) 0.8451(7) 0.3146(3) 0.0756(10) Uani d . 1 C
H13A 0.098 0.6987 0.2714 0.091 Uiso calc R 1 H
H13B 0.1206 0.9793 0.2713 0.091 Uiso calc R 1 H
H1 0.2170(14) 0.578(5) 0.297(2) 0.067(10) Uiso d . 1 H

loop_
_atom_site_aniso_label
_atom_site_aniso_U_11
_atom_site_aniso_U_22
_atom_site_aniso_U_33
_atom_site_aniso_U_12
_atom_site_aniso_U_13
_atom_site_aniso_U_23
S1 0.0507(5) 0.0586(5) 0.0517(5) 0.0051(4) 0.0214(4) -0.0040(4)
S2 0.0504(5) 0.0741(6) 0.0619(5) -0.0098(4) 0.0146(4) -0.0258(5)
N1 0.0378(14) 0.0601(17) 0.0485(15) -0.0052(13) 0.0179(12) -0.0128(14)
C1 0.076(2) 0.053(2) 0.056(2) 0.0106(16) 0.0275(17) -0.0027(15)
C2 0.0446(17) 0.0442(17) 0.0401(16) -0.0008(13) 0.0160(13) 0.0076(14)
C3 0.0338(15) 0.0425(18) 0.0365(15) 0.0000(12) 0.0124(12) 0.0022(13)
C4 0.0393(15) 0.0501(18) 0.0461(16) -0.0009(13) 0.0112(13) 0.0005(15)
C5 0.0514(19) 0.059(2) 0.0471(18) -0.0121(15) 0.0140(15) -0.0069(16)
C6 0.0460(18) 0.0475(18) 0.0398(17) -0.0075(13) 0.0140(14) -0.0060(13)
C7 0.0410(16) 0.0432(17) 0.0332(14) -0.0060(13) 0.0100(12) 0.0022(13)
C8 0.0429(17) 0.0526(19) 0.0497(17) -0.0031(14) 0.0203(14) -0.0083(15)
C9 0.066(2) 0.118(3) 0.072(2) 0.022(2) 0.029(2) 0.038(2)
C10 0.093(3) 0.172(4) 0.072(3) -0.008(3) 0.053(2) 0.009(3)
C11 0.066(2) 0.093(3) 0.099(3) -0.009(2) 0.049(2) -0.014(2)
C12 0.062(2) 0.105(3) 0.127(4) 0.032(2) 0.045(2) 0.014(3)
C13 0.055(2) 0.102(3) 0.076(2) 0.022(2) 0.0295(18) 0.029(2)

loop_
_atom_type_symbol
_atom_type_description
_atom_type_scat_dispersion_real
_atom_type_scat_dispersion_imag
_atom_type_scat_source
C C 0.0033 0.0016 'International Tables Vol C Tables 4.2.6.8 and 6.1.1.4'
H H 0 0 'International Tables Vol C Tables 4.2.6.8 and 6.1.1.4'
N N 0.0061 0.0033 'International Tables Vol C Tables 4.2.6.8 and 6.1.1.4'
S S 0.1246 0.1234 'International Tables Vol C Tables 4.2.6.8 and 6.1.1.4'

loop_
_geom_angle_atom_site_label_1
_geom_angle_atom_site_label_2
_geom_angle_atom_site_label_3
_geom_angle
_geom_angle_publ_flag
C2 S1 C1 104.74(13) y
C7 N1 C8 127.1(2) y
C7 N1 H1 114.6(17) ?
C8 N1 H1 118.2(17) ?
S1 C1 H1A 109.5 ?
S1 C1 H1B 109.5 ?
H1A C1 H1B 109.5 ?
S1 C1 H1C 109.5 ?
H1A C1 H1C 109.5 ?
H1B C1 H1C 109.5 ?
C3 C2 S2 127.1(2) y
C3 C2 S1 112.41(19) y
S2 C2 S1 120.49(17) y
C2 C3 C7 126.2(2) ?
C2 C3 C4 124.6(2) ?
C7 C3 C4 109.2(2) ?
C3 C4 C5 106.2(2) ?
C3 C4 H4A 110.5 ?
C5 C4 H4A 110.5 ?
C3 C4 H4B 110.5 ?
C5 C4 H4B 110.5 ?
H4A C4 H4B 108.7 ?
C6 C5 C4 107.0(2) ?
C6 C5 H5A 110.3 ?
C4 C5 H5A 110.3 ?
C6 C5 H5B 110.3 ?
C4 C5 H5B 110.3 ?
H5A C5 H5B 108.6 ?
C7 C6 C5 105.6(2) ?
C7 C6 H6A 110.6 ?
C5 C6 H6A 110.6 ?
C7 C6 H6B 110.6 ?
C5 C6 H6B 110.6 ?
H6A C6 H6B 108.8 ?
N1 C7 C3 126.3(2) y
N1 C7 C6 121.8(2) ?
C3 C7 C6 111.9(2) ?
N1 C8 C13 110.0(2) ?
N1 C8 C9 110.1(2) ?
C13 C8 C9 111.1(2) ?
N1 C8 H8 108.5 ?
C13 C8 H8 108.5 ?
C9 C8 H8 108.5 ?
C8 C9 C10 112.6(3) ?
C8 C9 H9A 109.1 ?
C10 C9 H9A 109.1 ?
C8 C9 H9B 109.1 ?
C10 C9 H9B 109.1 ?
H9A C9 H9B 107.8 ?
C11 C10 C9 111.4(3) ?
C11 C10 H10A 109.4 ?
C9 C10 H10A 109.4 ?
C11 C10 H10B 109.4 ?
C9 C10 H10B 109.4 ?
H10A C10 H10B 108 ?
C12 C11 C10 110.7(3) ?
C12 C11 H11A 109.5 ?
C10 C11 H11A 109.5 ?
C12 C11 H11B 109.5 ?
C10 C11 H11B 109.5 ?
H11A C11 H11B 108.1 ?
C11 C12 C13 112.4(3) ?
C11 C12 H12A 109.1 ?
C13 C12 H12A 109.1 ?
C11 C12 H12B 109.1 ?
C13 C12 H12B 109.1 ?
H12A C12 H12B 107.9 ?
C8 C13 C12 111.7(3) ?
C8 C13 H13A 109.3 ?
C12 C13 H13A 109.3 ?
C8 C13 H13B 109.3 ?
C12 C13 H13B 109.3 ?
H13A C13 H13B 107.9 ?

loop_
_geom_bond_atom_site_label_1
_geom_bond_atom_site_label_2
_geom_bond_distance
_geom_bond_publ_flag
S1 C2 1.770(3) y
S1 C1 1.785(3) y
S2 C2 1.685(3) y
N1 C7 1.319(3) y
N1 C8 1.456(3) y
N1 H1 0.93(3) ?
C1 H1A 0.96 ?
C1 H1B 0.96 ?
C1 H1C 0.96 ?
C2 C3 1.396(3) ?
C3 C7 1.398(3) ?
C3 C4 1.505(3) ?
C4 C5 1.528(3) ?
C4 H4A 0.97 ?
C4 H4B 0.97 ?
C5 C6 1.518(3) ?
C5 H5A 0.97 ?
C5 H5B 0.97 ?
C6 C7 1.492(3) ?
C6 H6A 0.97 ?
C6 H6B 0.97 ?
C8 C13 1.495(4) ?
C8 C9 1.496(4) ?
C8 H8 0.98 ?
C9 C10 1.515(4) ?
C9 H9A 0.97 ?
C9 H9B 0.97 ?
C10 C11 1.489(4) ?
C10 H10A 0.97 ?
C10 H10B 0.97 ?
C11 C12 1.486(5) ?
C11 H11A 0.97 ?
C11 H11B 0.97 ?
C12 C13 1.525(4) ?
C12 H12A 0.97 ?
C12 H12B 0.97 ?
C13 H13A 0.97 ?
C13 H13B 0.97 ?

loop_
_geom_hbond_atom_site_label_D
_geom_hbond_atom_site_label_H
_geom_hbond_atom_site_label_A
_geom_hbond_distance_DH
_geom_hbond_distance_HA
_geom_hbond_distance_DA
_geom_hbond_angle_DHA
N1 H1 S2 0.93(3) 2.24(3) 3.026(3) 142(2)

loop_
_geom_torsion_atom_site_label_1
_geom_torsion_atom_site_label_2
_geom_torsion_atom_site_label_3
_geom_torsion_atom_site_label_4
_geom_torsion
_geom_torsion_publ_flag
S2 C2 C7 N1 0.9(2) y
C1 S1 C2 S2 -5.5(2) y

loop_
_cod_related_entry_id
_cod_related_entry_database
_cod_related_entry_code
1 ChemSpider 21129307
